data_4089026
loop_
_publ_author_name
'Deng, Yongming'
'Jing, Changcheng'
'Arman, Hadi'
'Doyle, Michael P.'

_publ_section_title
;
 Reactivity and Selectivity in Catalytic Reactions of Enoldiazoacetamides.
 Assessment of Metal Carbenes as Intermediates
;
_journal_issue 19
_journal_name_full Organometallics
_journal_page_first 3413
_journal_paper_doi 10.1021/acs.organomet.6b00648
_journal_volume 35
_journal_year 2016
_chemical_formula_moiety 'C33 H42 Cl2 O3 Ru Si'
_chemical_formula_sum 'C33 H42 Cl2 O3 Ru Si'
_chemical_formula_weight 686.72
_space_group_crystal_system monoclinic
_space_group_IT_number 14
_space_group_name_Hall '-P 2yn'
_space_group_name_H-M_alt 'P 1 21/n 1'
_atom_sites_solution_hydrogens geom
_atom_sites_solution_primary direct
_audit_creation_date 2015-06-04
_audit_creation_method
;
Olex2 1.2
(compiled 2015.01.26 svn.r3150 for OlexSys, GUI svn.r4998)
;
_cell_angle_alpha 90
_cell_angle_beta 95.288(3)
_cell_angle_gamma 90
_cell_formula_units_Z 4
_cell_length_a 10.1410(15)
_cell_length_b 15.406(2)
_cell_length_c 21.056(3)
_cell_measurement_reflns_used 12507
_cell_measurement_temperature 298
_cell_measurement_theta_max 40.2
_cell_measurement_theta_min 2.4
_cell_volume 3275.6(8)
_computing_cell_refinement
;
CrystalClear-SM Expert 2.0 r15 (Rigaku, 2011)
;
_computing_data_collection
;
CrystalClear-SM Expert 2.0 r15 (Rigaku, 2011)
;
_computing_data_reduction
;
CrystalClear-SM Expert 2.0 r15 (Rigaku, 2011)
;
_computing_molecular_graphics 'Olex2 (Dolomanov et al., 2009)'
_computing_publication_material 'Olex2 (Dolomanov et al., 2009)'
_computing_structure_refinement 'ShelXL (Sheldrick, 2008)'
_computing_structure_solution 'ShelXT (Sheldrick, 2015)'
_diffrn_ambient_temperature 298
_diffrn_detector CCD
_diffrn_detector_area_resol_mean 28.5714
_diffrn_measured_fraction_theta_full 0.997
_diffrn_measured_fraction_theta_max 0.997
_diffrn_measurement_details
;
scan:
	Number of images: 246
	           Slice: -68.0000 - 55.0000
	     Image width: 0.5000
	        Exp time: 45.0000
	   Rotation axis: Omega
	           Omega: 0.0000
	           Kappa: 70.0000
	             Phi: 180.0000
	             XTD: 34.9548
	          2theta: -34.9827
scan:
	Number of images: 202
	           Slice: -67.0000 - 34.0000
	     Image width: 0.5000
	        Exp time: 45.0000
	   Rotation axis: Omega
	           Omega: 0.0000
	           Kappa: 70.0000
	             Phi: 0.0000
	             XTD: 34.9548
	          2theta: -34.9827
scan:
	Number of images: 140
	           Slice: -90.0000 - -20.0000
	     Image width: 0.5000
	        Exp time: 45.0000
	   Rotation axis: Omega
	           Omega: 0.0000
	           Kappa: 0.0000
	             Phi: 180.0000
	             XTD: 34.9548
	          2theta: -34.9827
scan:
	Number of images: 60
	           Slice: -115.0000 - -85.0000
	     Image width: 0.5000
	        Exp time: 45.0000
	   Rotation axis: Omega
	           Omega: 0.0000
	           Kappa: 0.0000
	             Phi: 270.0000
	             XTD: 34.9548
	          2theta: -34.9827
scan:
	Number of images: 54
	           Slice: -61.0000 - -34.0000
	     Image width: 0.5000
	        Exp time: 45.0000
	   Rotation axis: Omega
	           Omega: 0.0000
	           Kappa: 70.0000
	             Phi: 270.0000
	             XTD: 34.9548
	          2theta: -34.9827
;
_diffrn_measurement_device
;
AFC12 (Right): Kappa 3 circle
;
_diffrn_measurement_device_type 'Rigaku Saturn724 (2x2 bin mode)'
_diffrn_measurement_method 'profile data from \w-scans'
_diffrn_measurement_specimen_support Fiber
_diffrn_orient_matrix_type d*Trek
_diffrn_orient_matrix_UB_11 -0.009700
_diffrn_orient_matrix_UB_12 0.065290
_diffrn_orient_matrix_UB_13 0.073826
_diffrn_orient_matrix_UB_21 0.064595
_diffrn_orient_matrix_UB_22 0.003713
_diffrn_orient_matrix_UB_23 0.005204
_diffrn_orient_matrix_UB_31 0.000054
_diffrn_orient_matrix_UB_32 0.038503
_diffrn_orient_matrix_UB_33 -0.028148
_diffrn_radiation_monochromator 'Graphite Monochromator'
_diffrn_radiation_type MoK\a
_diffrn_radiation_wavelength 0.71073
_diffrn_reflns_av_R_equivalents 0.0664
_diffrn_reflns_av_unetI/netI 0.0501
_diffrn_reflns_Laue_measured_fraction_full 0.997
_diffrn_reflns_Laue_measured_fraction_max 0.997
_diffrn_reflns_limit_h_max 12
_diffrn_reflns_limit_h_min -12
_diffrn_reflns_limit_k_max 16
_diffrn_reflns_limit_k_min -18
_diffrn_reflns_limit_l_max 25
_diffrn_reflns_limit_l_min -25
_diffrn_reflns_number 21737
_diffrn_reflns_point_group_measured_fraction_full 0.997
_diffrn_reflns_point_group_measured_fraction_max 0.997
_diffrn_reflns_theta_full 25.498
_diffrn_reflns_theta_max 25.498
_diffrn_reflns_theta_min 2.318
_diffrn_source 'Sealed Tube'
_diffrn_source_current 40.0
_diffrn_source_power 2.0
_diffrn_source_voltage 50.0
_exptl_absorpt_coefficient_mu 0.709
_exptl_absorpt_correction_T_max 1.000
_exptl_absorpt_correction_T_min 0.842
_exptl_absorpt_correction_type multi-scan
_exptl_absorpt_process_details 'ABSCOR (Higashi, 1995)'
_exptl_crystal_colour 'clear yellow'
_exptl_crystal_colour_lustre clear
_exptl_crystal_colour_primary yellow
_exptl_crystal_density_diffrn 1.393
_exptl_crystal_description plate
_exptl_crystal_F_000 1424
_exptl_crystal_size_max 0.36
_exptl_crystal_size_mid 0.26
_exptl_crystal_size_min 0.07
_refine_diff_density_max 0.902
_refine_diff_density_min -0.765
_refine_diff_density_rms 0.073
_refine_ls_extinction_method none
_refine_ls_goodness_of_fit_ref 1.054
_refine_ls_hydrogen_treatment constr
_refine_ls_matrix_type full
_refine_ls_number_parameters 369
_refine_ls_number_reflns 6095
_refine_ls_number_restraints 0
_refine_ls_restrained_S_all 1.054
_refine_ls_R_factor_all 0.0406
_refine_ls_R_factor_gt 0.0366
_refine_ls_shift/su_max 0.002
_refine_ls_shift/su_mean 0.000
_refine_ls_structure_factor_coef Fsqd
_refine_ls_weighting_details 'w=1/[\s^2^(Fo^2^)+(0.0510P)^2^+1.2000P] where P=(Fo^2^+2Fc^2^)/3'
_refine_ls_weighting_scheme calc
_refine_ls_wR_factor_gt 0.0939
_refine_ls_wR_factor_ref 0.0973
_reflns_Friedel_coverage 0.000
_reflns_number_gt 5512
_reflns_number_total 6095
_reflns_threshold_expression 'I > 2\s(I)'
_cod_data_source_file om6b00648_si_002.cif
_cod_data_source_block cd1332a
_cod_database_code 4089026
_shelx_space_group_comment
;
The symmetry employed for this shelxl refinement is uniquely defined
by the following loop, which should always be used as a source of
symmetry information in preference to the above space-group names.
They are only intended as comments.
;
_olex2_refinement_description
;
1. Fixed Uiso
 At 1.2 times of:
  All C(H) groups, All C(H,H) groups
 At 1.5 times of:
  All C(H,H,H) groups
2.a Ternary CH refined with riding coordinates:
 C11(H11), C31(H31)
2.b Secondary CH2 refined with riding coordinates:
 C7(H7A,H7B)
2.c Aromatic/amide H refined with riding coordinates:
 C29(H29), C30(H30), C13(H13), C2(H2), C26(H26), C17(H17), C27(H27), C16(H16),
 C6(H6), C14(H14), C15(H15), C4(H4), C3(H3), C5(H5)
2.d Idealised Me refined as rotating group:
 C32(H32A,H32B,H32C), C34(H34A,H34B,H34C), C19(H19A,H19B,H19C), C33(H33A,H33B,
 H33C), C18(H18A,H18B,H18C), C22(H22A,H22B,H22C), C24(H24A,H24B,H24C), C21(H21A,
 H21B,H21C)
;
_shelx_shelxl_version_number 2014/7
_olex2_submission_special_instructions 'No special instructions were received'

loop_
_space_group_symop_operation_xyz
'x, y, z'
'-x+1/2, y+1/2, -z+1/2'
'-x, -y, -z'
'x-1/2, -y-1/2, z-1/2'

loop_
_atom_site_label
_atom_site_type_symbol
_atom_site_fract_x
_atom_site_fract_y
_atom_site_fract_z
_atom_site_U_iso_or_equiv
_atom_site_adp_type
_atom_site_occupancy
_atom_site_site_symmetry_order
_atom_site_calc_flag
_atom_site_refinement_flags_posn
Ru1 Ru 0.16128(2) 0.61968(2) 0.28292(2) 0.03006(9) Uani 1 1 d .
Cl1 Cl 0.45250(7) 0.71187(4) 0.33705(3) 0.04257(16) Uani 1 1 d .
Cl2 Cl 0.20043(8) 0.46580(4) 0.27059(3) 0.04548(17) Uani 1 1 d .
Si1 Si 0.27064(8) 0.76365(5) 0.47959(3) 0.03852(18) Uani 1 1 d .
O3 O 0.21328(18) 0.73336(11) 0.40537(8) 0.0358(4) Uani 1 1 d .
O1 O 0.49553(19) 0.52598(11) 0.32015(9) 0.0397(4) Uani 1 1 d .
O2 O 0.3913(2) 0.49797(13) 0.40727(9) 0.0496(5) Uani 1 1 d .
C9 C 0.3367(3) 0.62772(15) 0.34731(12) 0.0330(5) Uani 1 1 d .
C10 C 0.2248(3) 0.65121(16) 0.38177(11) 0.0328(5) Uani 1 1 d .
C1 C 0.6407(3) 0.42732(17) 0.27384(13) 0.0397(6) Uani 1 1 d .
C29 C 0.0307(3) 0.73034(17) 0.26683(14) 0.0419(6) Uani 1 1 d .
H29 H -0.0026 0.7623 0.2992 0.050 Uiso 1 1 calc R
C12 C -0.0063(3) 0.59940(17) 0.40845(12) 0.0354(5) Uani 1 1 d .
C25 C 0.2122(3) 0.70350(17) 0.19910(12) 0.0401(6) Uani 1 1 d .
C30 C 0.1559(3) 0.75206(15) 0.24726(12) 0.0396(6) Uani 1 1 d .
H30 H 0.2023 0.7989 0.2662 0.048 Uiso 1 1 calc R
C11 C 0.1236(3) 0.58811(16) 0.38301(11) 0.0336(5) Uani 1 1 d .
H11 H 0.1616 0.5314 0.3954 0.040 Uiso 1 1 calc R
C13 C -0.0693(3) 0.52515(19) 0.42776(13) 0.0423(6) Uani 1 1 d .
H13 H -0.0296 0.4714 0.4232 0.051 Uiso 1 1 calc R
C7 C 0.5580(3) 0.44152(18) 0.32816(14) 0.0470(7) Uani 1 1 d .
H7A H 0.4911 0.3966 0.3285 0.056 Uiso 1 1 calc R
H7B H 0.6131 0.4393 0.3683 0.056 Uiso 1 1 calc R
C8 C 0.4091(3) 0.54354(16) 0.36238(12) 0.0361(5) Uani 1 1 d .
C2 C 0.5885(3) 0.43916(19) 0.21122(14) 0.0467(7) Uani 1 1 d .
H2 H 0.5012 0.4574 0.2026 0.056 Uiso 1 1 calc R
C26 C 0.1442(4) 0.62921(18) 0.17650(13) 0.0454(7) Uani 1 1 d .
H26 H 0.1825 0.5927 0.1482 0.054 Uiso 1 1 calc R
C31 C 0.3408(3) 0.73118(19) 0.17472(13) 0.0481(7) Uani 1 1 d .
H31 H 0.3844 0.7712 0.2061 0.058 Uiso 1 1 calc R
C28 C -0.0462(3) 0.66078(18) 0.23836(14) 0.0463(7) Uani 1 1 d .
C17 C -0.0714(3) 0.6784(2) 0.41534(14) 0.0474(7) Uani 1 1 d .
H17 H -0.0325 0.7296 0.4030 0.057 Uiso 1 1 calc R
C27 C 0.0163(3) 0.60839(18) 0.19619(14) 0.0477(7) Uani 1 1 d .
H27 H -0.0264 0.5584 0.1803 0.057 Uiso 1 1 calc R
C16 C -0.1927(3) 0.6815(2) 0.44023(15) 0.0578(8) Uani 1 1 d .
H16 H -0.2351 0.7347 0.4435 0.069 Uiso 1 1 calc R
C6 C 0.7712(3) 0.4004(2) 0.28466(17) 0.0549(8) Uani 1 1 d .
H6 H 0.8083 0.3922 0.3263 0.066 Uiso 1 1 calc R
C14 C -0.1890(3) 0.5294(2) 0.45341(15) 0.0549(8) Uani 1 1 d .
H14 H -0.2282 0.4786 0.4664 0.066 Uiso 1 1 calc R
C15 C -0.2515(3) 0.6072(2) 0.46018(17) 0.0595(9) Uani 1 1 d .
H15 H -0.3321 0.6097 0.4779 0.071 Uiso 1 1 calc R
C4 C 0.7936(4) 0.3967(2) 0.17322(19) 0.0653(10) Uani 1 1 d .
H4 H 0.8440 0.3859 0.1394 0.078 Uiso 1 1 calc R
C20 C 0.2788(4) 0.88483(18) 0.47495(15) 0.0534(8) Uani 1 1 d .
C32 C 0.3084(4) 0.7824(2) 0.11255(16) 0.0672(10) Uani 1 1 d .
H32A H 0.2650 0.7450 0.0807 0.101 Uiso 1 1 calc GR
H32B H 0.3889 0.8042 0.0978 0.101 Uiso 1 1 calc GR
H32C H 0.2511 0.8301 0.1203 0.101 Uiso 1 1 calc GR
C3 C 0.6656(4) 0.4240(2) 0.16168(16) 0.0580(8) Uani 1 1 d .
H3 H 0.6299 0.4324 0.1199 0.070 Uiso 1 1 calc R
C34 C -0.1843(3) 0.6421(2) 0.2556(2) 0.0651(9) Uani 1 1 d .
H34A H -0.2151 0.5886 0.2361 0.098 Uiso 1 1 calc GR
H34B H -0.2423 0.6885 0.2406 0.098 Uiso 1 1 calc GR
H34C H -0.1836 0.6373 0.3011 0.098 Uiso 1 1 calc GR
C5 C 0.8475(4) 0.3854(2) 0.2345(2) 0.0656(10) Uani 1 1 d .
H5 H 0.9351 0.3676 0.2425 0.079 Uiso 1 1 calc R
C19 C 0.1541(4) 0.7290(3) 0.53795(15) 0.0667(10) Uani 1 1 d .
H19A H 0.0720 0.7597 0.5297 0.100 Uiso 1 1 calc GR
H19B H 0.1920 0.7417 0.5804 0.100 Uiso 1 1 calc GR
H19C H 0.1383 0.6678 0.5338 0.100 Uiso 1 1 calc GR
C33 C 0.4371(4) 0.6575(3) 0.16575(18) 0.0686(10) Uani 1 1 d .
H33A H 0.4500 0.6242 0.2043 0.103 Uiso 1 1 calc GR
H33B H 0.5203 0.6811 0.1557 0.103 Uiso 1 1 calc GR
H33C H 0.4017 0.6208 0.1315 0.103 Uiso 1 1 calc GR
C18 C 0.4330(4) 0.7125(3) 0.50340(17) 0.0693(10) Uani 1 1 d .
H18A H 0.4261 0.6509 0.4975 0.104 Uiso 1 1 calc GR
H18B H 0.4588 0.7250 0.5475 0.104 Uiso 1 1 calc GR
H18C H 0.4982 0.7352 0.4776 0.104 Uiso 1 1 calc GR
C22 C 0.3819(6) 0.9130(3) 0.4303(2) 0.0959(16) Uani 1 1 d .
H22A H 0.4657 0.8868 0.4439 0.144 Uiso 1 1 calc GR
H22B H 0.3907 0.9750 0.4314 0.144 Uiso 1 1 calc GR
H22C H 0.3540 0.8948 0.3875 0.144 Uiso 1 1 calc GR
C24 C 0.3194(6) 0.9198(3) 0.54220(19) 0.0992(17) Uani 1 1 d .
H24A H 0.2535 0.9041 0.5701 0.149 Uiso 1 1 calc GR
H24B H 0.3270 0.9818 0.5406 0.149 Uiso 1 1 calc GR
H24C H 0.4031 0.8952 0.5579 0.149 Uiso 1 1 calc GR
C21 C 0.1441(6) 0.9209(3) 0.4507(3) 0.111(2) Uani 1 1 d .
H21A H 0.1181 0.8977 0.4091 0.167 Uiso 1 1 calc GR
H21B H 0.1490 0.9830 0.4483 0.167 Uiso 1 1 calc GR
H21C H 0.0801 0.9047 0.4795 0.167 Uiso 1 1 calc GR

loop_
_atom_site_aniso_label
_atom_site_aniso_U_11
_atom_site_aniso_U_22
_atom_site_aniso_U_33
_atom_site_aniso_U_23
_atom_site_aniso_U_13
_atom_site_aniso_U_12
Ru1 0.03560(14) 0.02376(12) 0.03118(13) -0.00116(7) 0.00502(9) -0.00133(7)
Cl1 0.0413(4) 0.0405(3) 0.0472(3) -0.0034(3) 0.0113(3) -0.0102(3)
Cl2 0.0542(4) 0.0274(3) 0.0542(4) -0.0059(3) 0.0019(3) 0.0022(3)
Si1 0.0440(4) 0.0406(4) 0.0314(3) -0.0030(3) 0.0059(3) 0.0026(3)
O3 0.0415(10) 0.0325(8) 0.0342(9) -0.0060(7) 0.0070(8) 0.0005(7)
O1 0.0413(10) 0.0349(9) 0.0448(10) 0.0021(8) 0.0135(9) 0.0065(8)
O2 0.0544(12) 0.0523(12) 0.0439(10) 0.0145(9) 0.0142(10) 0.0124(10)
C9 0.0354(14) 0.0325(12) 0.0315(12) -0.0006(9) 0.0056(11) -0.0054(10)
C10 0.0382(14) 0.0319(12) 0.0285(11) -0.0020(9) 0.0044(10) 0.0020(10)
C1 0.0390(15) 0.0293(12) 0.0513(15) -0.0028(11) 0.0068(13) 0.0007(10)
C29 0.0450(16) 0.0330(13) 0.0478(15) 0.0042(11) 0.0043(13) 0.0075(11)
C12 0.0339(14) 0.0421(13) 0.0307(12) 0.0001(10) 0.0048(11) -0.0007(11)
C25 0.0530(17) 0.0348(13) 0.0327(12) 0.0062(10) 0.0052(12) 0.0004(12)
C30 0.0553(17) 0.0238(11) 0.0398(13) 0.0029(10) 0.0044(12) -0.0012(11)
C11 0.0363(13) 0.0349(12) 0.0306(11) 0.0043(10) 0.0091(10) 0.0022(10)
C13 0.0404(15) 0.0452(14) 0.0417(14) 0.0033(12) 0.0061(12) -0.0030(12)
C7 0.0533(18) 0.0398(14) 0.0487(15) 0.0024(12) 0.0098(14) 0.0127(13)
C8 0.0327(13) 0.0390(13) 0.0368(12) -0.0017(11) 0.0050(11) 0.0013(10)
C2 0.0418(16) 0.0455(15) 0.0527(16) -0.0025(13) 0.0040(13) -0.0022(12)
C26 0.067(2) 0.0402(15) 0.0277(12) -0.0003(10) -0.0005(13) 0.0003(13)
C31 0.0593(19) 0.0471(15) 0.0397(14) 0.0014(12) 0.0138(14) -0.0036(13)
C28 0.0448(16) 0.0404(15) 0.0518(16) 0.0095(12) -0.0055(14) 0.0018(12)
C17 0.0439(16) 0.0476(16) 0.0526(16) 0.0018(13) 0.0141(14) 0.0026(13)
C27 0.060(2) 0.0418(15) 0.0387(14) 0.0016(12) -0.0108(14) -0.0082(13)
C16 0.0477(18) 0.068(2) 0.0588(18) -0.0066(16) 0.0119(15) 0.0179(16)
C6 0.0472(18) 0.0519(16) 0.0649(19) -0.0012(15) 0.0010(16) 0.0134(14)
C14 0.0420(17) 0.067(2) 0.0570(17) 0.0100(15) 0.0130(15) -0.0090(15)
C15 0.0358(16) 0.089(3) 0.0558(18) -0.0003(17) 0.0136(15) 0.0004(16)
C4 0.066(2) 0.062(2) 0.073(2) -0.0070(17) 0.034(2) 0.0011(17)
C20 0.071(2) 0.0403(16) 0.0467(16) -0.0101(12) -0.0038(16) -0.0064(14)
C32 0.090(3) 0.064(2) 0.0522(18) 0.0222(16) 0.0279(19) 0.0075(19)
C3 0.070(2) 0.0566(19) 0.0490(17) -0.0021(14) 0.0110(16) -0.0063(16)
C34 0.0431(18) 0.068(2) 0.083(2) 0.0076(19) -0.0041(18) -0.0016(16)
C5 0.0417(19) 0.063(2) 0.093(3) -0.0098(19) 0.0140(19) 0.0153(15)
C19 0.081(3) 0.078(2) 0.0442(16) -0.0005(16) 0.0258(18) -0.011(2)
C33 0.068(2) 0.069(2) 0.072(2) 0.0152(18) 0.0197(19) 0.0073(18)
C18 0.063(2) 0.092(3) 0.0517(18) 0.0003(18) -0.0011(17) 0.024(2)
C22 0.138(5) 0.068(3) 0.085(3) 0.006(2) 0.030(3) -0.041(3)
C24 0.155(5) 0.076(3) 0.063(2) -0.031(2) -0.003(3) -0.024(3)
C21 0.118(4) 0.058(2) 0.149(5) -0.005(3) -0.035(4) 0.029(3)

loop_
_atom_type_symbol
_atom_type_description
_atom_type_scat_dispersion_real
_atom_type_scat_dispersion_imag
_atom_type_scat_source
C C 0.0033 0.0016 'International Tables Vol C Tables 4.2.6.8 and 6.1.1.4'
H H 0.0000 0.0000 'International Tables Vol C Tables 4.2.6.8 and 6.1.1.4'
O O 0.0106 0.0060 'International Tables Vol C Tables 4.2.6.8 and 6.1.1.4'
Si Si 0.0817 0.0704 'International Tables Vol C Tables 4.2.6.8 and 6.1.1.4'
Cl Cl 0.1484 0.1585 'International Tables Vol C Tables 4.2.6.8 and 6.1.1.4'
Ru Ru -1.2594 0.8363 'International Tables Vol C Tables 4.2.6.8 and 6.1.1.4'

loop_
_geom_angle_atom_site_label_1
_geom_angle_atom_site_label_2
_geom_angle_atom_site_label_3
_geom_angle
C9 Ru1 Cl2 89.41(7)
C9 Ru1 C10 39.22(10)
C9 Ru1 C29 120.96(10)
C9 Ru1 C25 102.89(10)
C9 Ru1 C30 99.07(10)
C9 Ru1 C11 67.56(10)
C9 Ru1 C26 127.92(12)
C9 Ru1 C28 156.10(10)
C9 Ru1 C27 164.83(12)
C10 Ru1 Cl2 106.51(7)
C10 Ru1 C25 123.01(10)
C10 Ru1 C11 37.44(9)
C10 Ru1 C26 158.82(10)
C10 Ru1 C28 120.33(11)
C10 Ru1 C27 155.48(12)
C29 Ru1 Cl2 149.05(8)
C29 Ru1 C10 95.54(10)
C29 Ru1 C25 67.21(11)
C29 Ru1 C30 37.96(11)
C29 Ru1 C11 99.44(10)
C29 Ru1 C26 78.57(11)
C29 Ru1 C28 36.92(10)
C29 Ru1 C27 65.69(11)
C25 Ru1 Cl2 114.81(7)
C25 Ru1 C28 78.09(11)
C30 Ru1 Cl2 151.79(8)
C30 Ru1 C10 96.71(9)
C30 Ru1 C25 37.09(10)
C30 Ru1 C11 122.04(10)
C30 Ru1 C26 66.10(10)
C30 Ru1 C28 67.02(11)
C30 Ru1 C27 78.33(10)
C11 Ru1 Cl2 86.09(7)
C11 Ru1 C25 157.55(9)
C11 Ru1 C26 163.17(11)
C11 Ru1 C28 102.40(10)
C11 Ru1 C27 126.58(11)
C26 Ru1 Cl2 87.43(7)
C26 Ru1 C25 35.98(10)
C26 Ru1 C28 65.90(12)
C26 Ru1 C27 37.34(12)
C28 Ru1 Cl2 112.13(7)
C27 Ru1 Cl2 86.47(8)
C27 Ru1 C25 65.97(11)
C27 Ru1 C28 35.61(12)
O3 Si1 C20 103.97(12)
O3 Si1 C19 110.36(14)
O3 Si1 C18 110.87(14)
C19 Si1 C20 110.76(17)
C18 Si1 C20 113.31(19)
C18 Si1 C19 107.59(18)
C10 O3 Si1 124.07(15)
C8 O1 C7 114.3(2)
Cl1 C9 Ru1 119.08(13)
C10 C9 Ru1 71.79(14)
C10 C9 Cl1 115.86(18)
C10 C9 C8 119.9(2)
C8 C9 Ru1 116.33(16)
C8 C9 Cl1 109.79(19)
O3 C10 Ru1 121.75(16)
O3 C10 C9 120.7(2)
O3 C10 C11 122.9(2)
C9 C10 Ru1 68.99(14)
C11 C10 Ru1 73.34(14)
C11 C10 C9 116.1(2)
C2 C1 C7 121.1(3)
C6 C1 C7 120.8(3)
C6 C1 C2 118.1(3)
Ru1 C29 H29 124.1
C30 C29 Ru1 71.25(15)
C30 C29 H29 119.1
C30 C29 C28 121.9(3)
C28 C29 Ru1 77.10(16)
C28 C29 H29 119.1
C13 C12 C11 117.3(2)
C13 C12 C17 116.9(3)
C17 C12 C11 125.8(2)
C30 C25 Ru1 67.17(14)
C30 C25 C31 120.8(2)
C26 C25 Ru1 70.15(15)
C26 C25 C30 117.1(3)
C26 C25 C31 122.1(3)
C31 C25 Ru1 133.5(2)
Ru1 C30 H30 125.8
C29 C30 Ru1 70.79(14)
C29 C30 C25 121.0(2)
C29 C30 H30 119.5
C25 C30 Ru1 75.73(14)
C25 C30 H30 119.5
Ru1 C11 H11 110.5
C10 C11 Ru1 69.22(13)
C10 C11 C12 126.7(2)
C10 C11 H11 110.5
C12 C11 Ru1 123.57(17)
C12 C11 H11 110.5
C12 C13 H13 119.3
C14 C13 C12 121.5(3)
C14 C13 H13 119.3
O1 C7 C1 108.2(2)
O1 C7 H7A 110.1
O1 C7 H7B 110.1
C1 C7 H7A 110.1
C1 C7 H7B 110.1
H7A C7 H7B 108.4
O1 C8 C9 111.8(2)
O2 C8 O1 124.1(2)
O2 C8 C9 124.1(2)
C1 C2 H2 119.9
C3 C2 C1 120.2(3)
C3 C2 H2 119.9
Ru1 C26 H26 127.1
C25 C26 Ru1 73.87(15)
C25 C26 H26 119.5
C25 C26 C27 121.1(3)
C27 C26 Ru1 71.60(16)
C27 C26 H26 119.5
C25 C31 H31 107.4
C25 C31 C32 108.1(3)
C25 C31 C33 114.7(3)
C32 C31 H31 107.4
C33 C31 H31 107.4
C33 C31 C32 111.5(3)
C29 C28 Ru1 65.98(15)
C29 C28 C34 121.8(3)
C27 C28 Ru1 69.52(17)
C27 C28 C29 116.1(3)
C27 C28 C34 122.0(3)
C34 C28 Ru1 133.0(2)
C12 C17 H17 119.5
C16 C17 C12 121.0(3)
C16 C17 H17 119.5
Ru1 C27 H27 127.2
C26 C27 Ru1 71.06(16)
C26 C27 H27 119.0
C28 C27 Ru1 74.87(16)
C28 C27 C26 122.0(3)
C28 C27 H27 119.0
C17 C16 H16 119.6
C15 C16 C17 120.9(3)
C15 C16 H16 119.6
C1 C6 H6 119.5
C5 C6 C1 121.1(3)
C5 C6 H6 119.5
C13 C14 H14 119.5
C15 C14 C13 121.1(3)
C15 C14 H14 119.5
C16 C15 H15 120.7
C14 C15 C16 118.6(3)
C14 C15 H15 120.7
C3 C4 H4 120.0
C3 C4 C5 120.0(4)
C5 C4 H4 120.0
C22 C20 Si1 110.5(3)
C22 C20 C24 109.1(3)
C24 C20 Si1 108.1(3)
C21 C20 Si1 109.9(3)
C21 C20 C22 109.5(4)
C21 C20 C24 109.7(4)
C31 C32 H32A 109.5
C31 C32 H32B 109.5
C31 C32 H32C 109.5
H32A C32 H32B 109.5
H32A C32 H32C 109.5
H32B C32 H32C 109.5
C2 C3 H3 119.6
C4 C3 C2 120.9(3)
C4 C3 H3 119.6
C28 C34 H34A 109.5
C28 C34 H34B 109.5
C28 C34 H34C 109.5
H34A C34 H34B 109.5
H34A C34 H34C 109.5
H34B C34 H34C 109.5
C6 C5 H5 120.1
C4 C5 C6 119.8(3)
C4 C5 H5 120.1
Si1 C19 H19A 109.5
Si1 C19 H19B 109.5
Si1 C19 H19C 109.5
H19A C19 H19B 109.5
H19A C19 H19C 109.5
H19B C19 H19C 109.5
C31 C33 H33A 109.5
C31 C33 H33B 109.5
C31 C33 H33C 109.5
H33A C33 H33B 109.5
H33A C33 H33C 109.5
H33B C33 H33C 109.5
Si1 C18 H18A 109.5
Si1 C18 H18B 109.5
Si1 C18 H18C 109.5
H18A C18 H18B 109.5
H18A C18 H18C 109.5
H18B C18 H18C 109.5
C20 C22 H22A 109.5
C20 C22 H22B 109.5
C20 C22 H22C 109.5
H22A C22 H22B 109.5
H22A C22 H22C 109.5
H22B C22 H22C 109.5
C20 C24 H24A 109.5
C20 C24 H24B 109.5
C20 C24 H24C 109.5
H24A C24 H24B 109.5
H24A C24 H24C 109.5
H24B C24 H24C 109.5
C20 C21 H21A 109.5
C20 C21 H21B 109.5
C20 C21 H21C 109.5
H21A C21 H21B 109.5
H21A C21 H21C 109.5
H21B C21 H21C 109.5

loop_
_geom_bond_atom_site_label_1
_geom_bond_atom_site_label_2
_geom_bond_distance
Ru1 Cl2 2.4215(7)
Ru1 C9 2.139(3)
Ru1 C10 2.176(2)
Ru1 C29 2.166(3)
Ru1 C25 2.284(3)
Ru1 C30 2.172(2)
Ru1 C11 2.230(2)
Ru1 C26 2.236(3)
Ru1 C28 2.312(3)
Ru1 C27 2.243(3)
Cl1 C9 1.776(3)
Si1 O3 1.6824(18)
Si1 C20 1.872(3)
Si1 C19 1.860(3)
Si1 C18 1.852(4)
O3 C10 1.368(3)
O1 C7 1.450(3)
O1 C8 1.333(3)
O2 C8 1.204(3)
C9 C10 1.448(4)
C9 C8 1.510(3)
C10 C11 1.415(4)
C1 C7 1.495(4)
C1 C2 1.387(4)
C1 C6 1.386(4)
C29 H29 0.9300
C29 C30 1.411(4)
C29 C28 1.425(4)
C12 C11 1.478(4)
C12 C13 1.389(4)
C12 C17 1.398(4)
C25 C30 1.421(4)
C25 C26 1.397(4)
C25 C31 1.507(4)
C30 H30 0.9300
C11 H11 0.9800
C13 H13 0.9300
C13 C14 1.375(4)
C7 H7A 0.9700
C7 H7B 0.9700
C2 H2 0.9300
C2 C3 1.380(4)
C26 H26 0.9300
C26 C27 1.434(5)
C31 H31 0.9800
C31 C32 1.538(4)
C31 C33 1.520(5)
C28 C27 1.394(5)
C28 C34 1.507(5)
C17 H17 0.9300
C17 C16 1.381(4)
C27 H27 0.9300
C16 H16 0.9300
C16 C15 1.375(5)
C6 H6 0.9300
C6 C5 1.385(5)
C14 H14 0.9300
C14 C15 1.370(5)
C15 H15 0.9300
C4 H4 0.9300
C4 C3 1.364(5)
C4 C5 1.365(6)
C20 C22 1.533(6)
C20 C24 1.535(4)
C20 C21 1.518(6)
C32 H32A 0.9600
C32 H32B 0.9600
C32 H32C 0.9600
C3 H3 0.9300
C34 H34A 0.9600
C34 H34B 0.9600
C34 H34C 0.9600
C5 H5 0.9300
C19 H19A 0.9600
C19 H19B 0.9600
C19 H19C 0.9600
C33 H33A 0.9600
C33 H33B 0.9600
C33 H33C 0.9600
C18 H18A 0.9600
C18 H18B 0.9600
C18 H18C 0.9600
C22 H22A 0.9600
C22 H22B 0.9600
C22 H22C 0.9600
C24 H24A 0.9600
C24 H24B 0.9600
C24 H24C 0.9600
C21 H21A 0.9600
C21 H21B 0.9600
C21 H21C 0.9600

loop_
_geom_torsion_atom_site_label_1
_geom_torsion_atom_site_label_2
_geom_torsion_atom_site_label_3
_geom_torsion_atom_site_label_4
_geom_torsion
Ru1 C9 C10 O3 -115.3(2)
Ru1 C9 C10 C11 57.97(19)
Ru1 C9 C8 O1 87.3(2)
Ru1 C9 C8 O2 -93.0(3)
Ru1 C10 C11 C12 -117.0(2)
Ru1 C29 C30 C25 59.1(2)
Ru1 C29 C28 C27 -49.8(2)
Ru1 C29 C28 C34 127.0(3)
Ru1 C25 C30 C29 -56.7(2)
Ru1 C25 C26 C27 56.1(2)
Ru1 C25 C31 C32 175.6(2)
Ru1 C25 C31 C33 50.5(4)
Ru1 C26 C27 C28 57.3(2)
Ru1 C28 C27 C26 -55.5(2)
Cl1 C9 C10 Ru1 114.15(17)
Cl1 C9 C10 O3 -1.2(3)
Cl1 C9 C10 C11 172.12(18)
Cl1 C9 C8 O1 -51.7(3)
Cl1 C9 C8 O2 128.0(3)
Si1 O3 C10 Ru1 -175.26(11)
Si1 O3 C10 C9 -92.3(3)
Si1 O3 C10 C11 94.8(3)
O3 Si1 C20 C22 -65.3(3)
O3 Si1 C20 C24 175.3(3)
O3 Si1 C20 C21 55.6(3)
O3 C10 C11 Ru1 117.4(2)
O3 C10 C11 C12 0.4(4)
C9 C10 C11 Ru1 -55.70(19)
C9 C10 C11 C12 -172.7(2)
C10 C9 C8 O1 170.5(2)
C10 C9 C8 O2 -9.8(4)
C1 C2 C3 C4 0.4(5)
C1 C6 C5 C4 -0.4(5)
C29 C28 C27 Ru1 48.2(2)
C29 C28 C27 C26 -7.4(4)
C12 C13 C14 C15 0.8(5)
C12 C17 C16 C15 1.4(5)
C25 C26 C27 Ru1 -57.2(2)
C25 C26 C27 C28 0.1(4)
C30 C29 C28 Ru1 58.0(2)
C30 C29 C28 C27 8.1(4)
C30 C29 C28 C34 -175.1(3)
C30 C25 C26 Ru1 -49.6(2)
C30 C25 C26 C27 6.5(4)
C30 C25 C31 C32 -97.7(3)
C30 C25 C31 C33 137.2(3)
C11 C12 C13 C14 178.5(3)
C11 C12 C17 C16 -179.5(3)
C13 C12 C11 Ru1 116.1(2)
C13 C12 C11 C10 -156.0(3)
C13 C12 C17 C16 0.0(4)
C13 C14 C15 C16 0.6(5)
C7 O1 C8 O2 6.5(4)
C7 O1 C8 C9 -173.8(2)
C7 C1 C2 C3 -178.6(3)
C7 C1 C6 C5 178.6(3)
C8 O1 C7 C1 174.2(2)
C8 C9 C10 Ru1 -110.5(2)
C8 C9 C10 O3 134.2(2)
C8 C9 C10 C11 -52.5(3)
C2 C1 C7 O1 -50.8(4)
C2 C1 C6 C5 -0.2(5)
C26 C25 C30 Ru1 51.0(2)
C26 C25 C30 C29 -5.7(4)
C26 C25 C31 C32 83.2(3)
C26 C25 C31 C33 -41.9(4)
C31 C25 C30 Ru1 -128.2(2)
C31 C25 C30 C29 175.1(2)
C31 C25 C26 Ru1 129.6(3)
C31 C25 C26 C27 -174.4(3)
C28 C29 C30 Ru1 -60.8(2)
C28 C29 C30 C25 -1.7(4)
C17 C12 C11 Ru1 -64.4(3)
C17 C12 C11 C10 23.5(4)
C17 C12 C13 C14 -1.1(4)
C17 C16 C15 C14 -1.6(5)
C6 C1 C7 O1 130.4(3)
C6 C1 C2 C3 0.2(4)
C20 Si1 O3 C10 161.6(2)
C3 C4 C5 C6 0.9(6)
C34 C28 C27 Ru1 -128.6(3)
C34 C28 C27 C26 175.8(3)
C5 C4 C3 C2 -1.0(5)
C19 Si1 O3 C10 -79.6(2)
C19 Si1 C20 C22 176.1(3)
C19 Si1 C20 C24 56.8(4)
C19 Si1 C20 C21 -62.9(4)
C18 Si1 O3 C10 39.5(3)
C18 Si1 C20 C22 55.1(3)
C18 Si1 C20 C24 -64.2(4)
C18 Si1 C20 C21 176.1(3)
